data_4077023
loop_
_publ_author_name
'Kozlowski, Marisa C.'
'Li, Xiaolin'
'Carroll, Patrick J.'
'Xu, Zhenrong'

_publ_section_title
;
 Copper(II) Complexes of Novel 1,5-Diaza-cis-decalin Diamine
 Ligands:&#x00A0; An Investigation of Structure and Reactivity
;
_journal_issue 21
_journal_name_full Organometallics
_journal_page_first 4513
_journal_paper_doi 10.1021/om020425p
_journal_volume 21
_journal_year 2002
_chemical_formula_sum 'C8 H16 Cl2 N2 Pd'
_chemical_formula_weight 317.53
_space_group_IT_number 52
_symmetry_cell_setting orthorhombic
_symmetry_Int_Tables_number 52
_symmetry_space_group_name_Hall '-P 2a 2bc'
_symmetry_space_group_name_H-M 'P n n a'
_atom_sites_solution_hydrogens geom
_atom_sites_solution_primary direct
_atom_sites_solution_secondary difmap
_audit_creation_method SHELXL
_cell_angle_alpha 90.00
_cell_angle_beta 90.00
_cell_angle_gamma 90.00
_cell_formula_units_Z 4
_cell_length_a 7.843(4)
_cell_length_b 11.556(6)
_cell_length_c 12.868(6)
_cell_measurement_temperature 143(1)
_cell_volume 1166.3(10)
_computing_structure_refinement 'SHELXL-93 (Sheldrick, 1993)'
_computing_structure_solution 'SIR92 (Altomare, 1993)'
_diffrn_ambient_temperature 143(2)
_diffrn_measurement_device 'CCD area detector'
_diffrn_measurement_device_type 'Rigaku Mercury'
_diffrn_measurement_method 'phi oscillations'
_diffrn_radiation_monochromator graphite
_diffrn_radiation_source 'rotating anode'
_diffrn_radiation_type MoK\a
_diffrn_radiation_wavelength 0.71069
_diffrn_reflns_av_R_equivalents 0.0345
_diffrn_reflns_av_sigmaI/netI 0.0400
_diffrn_reflns_limit_h_max 10
_diffrn_reflns_limit_h_min -7
_diffrn_reflns_limit_k_max 13
_diffrn_reflns_limit_k_min -14
_diffrn_reflns_limit_l_max 13
_diffrn_reflns_limit_l_min -14
_diffrn_reflns_number 5980
_diffrn_reflns_theta_max 27.45
_diffrn_reflns_theta_min 3.04
_exptl_absorpt_coefficient_mu 2.009
_exptl_absorpt_correction_T_max 1.0000
_exptl_absorpt_correction_T_min 0.7500
_exptl_absorpt_correction_type multi-scan
_exptl_crystal_density_diffrn 1.808
_exptl_crystal_F_000 632
_exptl_crystal_size_max 0.22
_exptl_crystal_size_mid 0.15
_exptl_crystal_size_min 0.10
_refine_diff_density_max 0.909
_refine_diff_density_min -1.059
_refine_diff_density_rms 0.117
_refine_ls_extinction_method none
_refine_ls_goodness_of_fit_all 1.239
_refine_ls_goodness_of_fit_obs 1.288
_refine_ls_matrix_type full
_refine_ls_number_parameters 60
_refine_ls_number_reflns 1149
_refine_ls_number_restraints 0
_refine_ls_restrained_S_all 1.239
_refine_ls_restrained_S_obs 1.288
_refine_ls_R_factor_all 0.0573
_refine_ls_R_factor_obs 0.0493
_refine_ls_shift/esd_max -0.001
_refine_ls_shift/esd_mean 0.000
_refine_ls_structure_factor_coef Fsqd
_refine_ls_weighting_details 'w=1/[\s^2^(Fo^2^)+(0.0281P)^2^+6.2418P] where P=(Fo^2^+2Fc^2^)/3'
_refine_ls_weighting_scheme calc
_refine_ls_wR_factor_all 0.1030
_refine_ls_wR_factor_obs 0.1002
_reflns_number_observed 1012
_reflns_number_total 1149
_reflns_observed_criterion >2sigma(I)
_cod_data_source_file om020425p.cif
_cod_data_source_block (1)PdCl2-UP849
_cod_depositor_comments
;
The following automatic conversions were performed:

'_exptl_absorpt_correction_type' value 'Multi-scan' changed to
'multi-scan' according to
/home/saulius/struct/CIF-dictionaries/cif_core.dic dictionary named
'cif_core.dic' version 2.4.1 from 2010-06-29.

Automatic conversion script
Id: cif_fix_values 1715 2011-07-08 13:25:40Z adriana 

The following automatic conversions were performed:

'_refine_ls_weighting_scheme' value 'calc
w=1/[\s^2^(Fo^2^)+(0.0281P)^2^+6.2418P] where P=(Fo^2^+2Fc^2^)/3' was
changed to 'calc'. New tag '_refine_ls_weighting_details' was
created. The value of the new tag was set to
'w=1/[\s^2^(Fo^2^)+(0.0281P)^2^+6.2418P] where P=(Fo^2^+2Fc^2^)/3'.

Automatic conversion script
Id: cif_fix_values 3143 2015-03-26 13:38:13Z robertas 
;
_cod_original_cell_volume 1166.4(10)
_cod_original_sg_symbol_H-M 'P n n a    '
_cod_database_code 4077023

loop_
_symmetry_equiv_pos_as_xyz
'x, y, z'
'-x+1/2, -y, z'
'x, -y+1/2, -z+1/2'
'-x+1/2, y+1/2, -z+1/2'
'-x, -y, -z'
'x-1/2, y, -z'
'-x, y-1/2, z-1/2'
'x-1/2, -y-1/2, z-1/2'

loop_
_atom_site_aniso_label
_atom_site_aniso_U_11
_atom_site_aniso_U_22
_atom_site_aniso_U_33
_atom_site_aniso_U_23
_atom_site_aniso_U_13
_atom_site_aniso_U_12
Pd 0.0126(3) 0.0349(4) 0.0227(4) 0.0010(3) 0.000 0.000
Cl 0.0215(6) 0.0403(8) 0.0489(9) -0.0014(7) -0.0053(6) -0.0045(6)
N1 0.016(2) 0.037(3) 0.037(3) -0.008(2) 0.002(2) 0.004(2)
C2 0.029(3) 0.055(4) 0.032(3) -0.010(3) 0.007(3) -0.004(3)
C3 0.041(4) 0.074(5) 0.029(4) -0.001(3) 0.011(3) -0.009(4)
C4 0.040(4) 0.067(5) 0.047(4) -0.007(4) 0.013(3) -0.024(4)
C5 0.014(2) 0.064(4) 0.041(4) -0.010(4) 0.003(3) -0.005(3)

loop_
_atom_site_label
_atom_site_type_symbol
_atom_site_fract_x
_atom_site_fract_y
_atom_site_fract_z
_atom_site_U_iso_or_equiv
_atom_site_thermal_displace_type
_atom_site_occupancy
_atom_site_calc_flag
_atom_site_refinement_flags
Pd Pd 0.26814(6) 0.7500 0.2500 0.0234(2) Uani 1 d S
Cl Cl 0.4696(2) 0.87482(14) 0.31742(12) 0.0369(4) Uani 1 d .
N1 N 0.0729(5) 0.8465(4) 0.3066(4) 0.0301(11) Uani 1 d .
H1 H 0.0962(5) 0.9229(4) 0.2973(4) 0.040 Uiso 1 calc R
C2 C 0.0517(8) 0.8220(6) 0.4195(5) 0.039(2) Uani 1 d .
H2A H -0.0497(8) 0.8606(6) 0.4454(5) 0.052 Uiso 1 calc R
H2B H 0.1493(8) 0.8512(6) 0.4576(5) 0.052 Uiso 1 calc R
C3 C 0.0360(9) 0.6940(7) 0.4354(5) 0.048(2) Uani 1 d .
H3A H 0.0004(9) 0.6791(7) 0.5064(5) 0.064 Uiso 1 calc R
H3B H 0.1468(9) 0.6584(7) 0.4255(5) 0.064 Uiso 1 calc R
C4 C -0.0919(9) 0.6385(7) 0.3609(5) 0.052(2) Uani 1 d .
H4A H -0.0713(9) 0.5558(7) 0.3592(5) 0.069 Uiso 1 calc R
H4B H -0.2058(9) 0.6505(7) 0.3882(5) 0.069 Uiso 1 calc R
C5 C -0.0858(7) 0.6842(6) 0.2510(5) 0.0396(15) Uani 1 d .
H5 H -0.1849(7) 0.6555(6) 0.2125(5) 0.053 Uiso 1 calc R

loop_
_atom_type_symbol
_atom_type_description
_atom_type_scat_dispersion_real
_atom_type_scat_dispersion_imag
_atom_type_scat_source
C C 0.0033 0.0016 'International Tables Vol C Tables 4.2.6.8 and 6.1.1.4'
H H 0.0000 0.0000 'International Tables Vol C Tables 4.2.6.8 and 6.1.1.4'
N N 0.0061 0.0033 'International Tables Vol C Tables 4.2.6.8 and 6.1.1.4'
Pd Pd -0.9988 1.0072 'International Tables Vol C Tables 4.2.6.8 and 6.1.1.4'
Cl Cl 0.1484 0.1585 'International Tables Vol C Tables 4.2.6.8 and 6.1.1.4'

loop_
_geom_angle_atom_site_label_1
_geom_angle_atom_site_label_2
_geom_angle_atom_site_label_3
_geom_angle
_geom_angle_site_symmetry_1
_geom_angle_site_symmetry_3
N1 Pd N1 82.0(3) . 3_565
N1 Pd Cl 92.21(14) . .
N1 Pd Cl 174.02(14) 3_565 .
N1 Pd Cl 174.02(14) . 3_565
N1 Pd Cl 92.21(14) 3_565 3_565
Cl Pd Cl 93.61(8) . 3_565
C2 N1 C5 110.3(5) . 3_565
C2 N1 Pd 109.2(4) . .
C5 N1 Pd 108.7(3) 3_565 .
N1 C2 C3 109.3(5) . .
C2 C3 C4 112.5(6) . .
C5 C4 C3 114.8(5) . .
N1 C5 C4 114.1(5) 3_565 .
N1 C5 C5 103.3(4) 3_565 3_565
C4 C5 C5 111.5(7) . 3_565

loop_
_geom_bond_atom_site_label_1
_geom_bond_atom_site_label_2
_geom_bond_distance
_geom_bond_site_symmetry_2
Pd N1 2.030(4) .
Pd N1 2.030(4) 3_565
Pd Cl 2.309(2) .
Pd Cl 2.309(2) 3_565
N1 C2 1.490(8) .
N1 C5 1.491(7) 3_565
C2 C3 1.499(9) .
C3 C4 1.528(9) .
C4 C5 1.510(9) .
C5 N1 1.491(7) 3_565
C5 C5 1.520(13) 3_565
